data_2101469
loop_
_publ_author_name
'Antipin, M. Yu.'
'Boese, R.'

_publ_section_title
;
 Structure of vanadocene in the temperature interval 108--357 K and the
 nature of the ring disorder
;
_journal_issue 2
_journal_name_full 'Acta Crystallographica Section B'
_journal_page_first 314
_journal_page_last 322
_journal_paper_doi 10.1107/S0108768195012213
_journal_volume 52
_journal_year 1996
_chemical_formula_sum 'C10 H10 V'
_space_group_IT_number 14
_space_group_name_Hall '-P 2yn'
_space_group_name_H-M_alt 'P 1 21/n 1'
_symmetry_cell_setting monoclinic
_symmetry_space_group_name_Hall '-P 2yn'
_symmetry_space_group_name_H-M 'P 1 21/n 1'
_cell_angle_alpha 90.0
_cell_angle_beta 89.95(2)
_cell_angle_gamma 90.0
_cell_formula_units_Z 2
_cell_length_a 5.7720(10)
_cell_length_b 8.111(2)
_cell_length_c 8.981(2)
_cell_volume 420.4(2)
_diffrn_ambient_temperature 170
_diffrn_radiation_type Mo
_diffrn_radiation_wavelength 0.71073
_cod_data_source_file bk0022.cif
_cod_original_formula_sum 'C10 H10 V1'
_cod_database_code 2101469

loop_
_space_group_symop_id
_space_group_symop_operation_xyz
1 x,y,z
2 -x+1/2,y+1/2,-z+1/2
3 -x,-y,-z
4 x+1/2,-y+1/2,z+1/2

loop_
_atom_site_label
_atom_site_fract_x
_atom_site_fract_y
_atom_site_fract_z
_atom_site_U_iso_or_equiv
V .0 .0 .0 .02670(10)
C(1) -.2624(3) -.0774(2) .1741(2) .0377(4)
C(2) -.2771(3) -.1868(2) .0548(2) .0379(4)
C(3) -.0657(4) -.2696(2) .0426(2) .0468(5)
C(4) .0821(3) -.2099(3) .1567(3) .0524(5)
C(5) -.0429(4) -.0903(2) .2374(2) .0440(5)
